data_1558914
loop_
_publ_author_name
'Macdonald, Joshua W. R.'
'Piana, Giacomo'
'Comin, Massimiliano'
'von Hauff, Elizabeth'
'Kociok-K\"ohn, Gabriele'
'Bowen, Chris'
'Lagoudakis, Pavlos'
'D'Avino, Gabriele'
'Da Como, Enrico'

_publ_section_title
;
 Charge transfer excitons in a donor--acceptor amphidynamic crystal: the
 role of dipole orientational order
;
_journal_issue 11
_journal_name_full 'Materials Horizons'
_journal_page_first 2951
_journal_page_last 2958
_journal_paper_doi 10.1039/D0MH01044H
_journal_volume 7
_journal_year 2020
_chemical_formula_moiety 'C20 H12, C8 Br4 O3'
_chemical_formula_sum 'C28 H12 Br4 O3'
_chemical_formula_weight 716.02
_space_group_crystal_system triclinic
_space_group_IT_number 2
_space_group_name_Hall '-P 1'
_space_group_name_H-M_alt 'P -1'
_atom_sites_solution_hydrogens geom
_atom_sites_solution_primary dual
_audit_creation_method SHELXL-2018/3
_audit_update_record
;
2020-04-06 deposited with the CCDC.	2020-08-25 downloaded from the CCDC.
;
_cell_angle_alpha 85.623(4)
_cell_angle_beta 73.770(4)
_cell_angle_gamma 68.865(4)
_cell_formula_units_Z 2
_cell_length_a 9.9529(5)
_cell_length_b 10.0251(4)
_cell_length_c 12.5133(6)
_cell_measurement_reflns_used 4813
_cell_measurement_temperature 150(2)
_cell_measurement_theta_max 72.9680
_cell_measurement_theta_min 3.6640
_cell_volume 1117.75(10)
_computing_cell_refinement 'CrysAlisPro 1.171.40.43a (Rigaku OD, 2019)'
_computing_data_collection 'CrysAlisPro 1.171.40.43a (Rigaku OD, 2019)'
_computing_data_reduction 'CrysAlisPro 1.171.40.43a (Rigaku OD, 2019)'
_computing_molecular_graphics 'ORTEP3 for Windows - Farrugia, L. J. J. Appl. Crystallogr. 1997, 30, 565'
_computing_publication_material
;
 'WinGX publication routines, Farrugia, 
 L. J., J. Appl. Crystallogr., 1999, 32, 837-838
;
_computing_structure_refinement
;
 SHELXL-2018/3 (Sheldrick, 2016)
 Sheldrick GM (2008) Acta Crystallogr A64:112--122 and 
 C. B. H\"ubschle, G. M. Sheldrick and B. Dittrich
 ShelXle: a Qt graphical user interface for SHELXL
 J. Appl. Cryst., 44, (2011) 1281-1284.
;
_computing_structure_solution
; 
 SHELXT
 Sheldrick, G. M. (2008). Acta Cryst. A64, 112-122.
;
_diffrn_ambient_environment N~2~
_diffrn_ambient_temperature 150.00(10)
_diffrn_detector 'CCD plate'
_diffrn_detector_area_resol_mean 8.1150
_diffrn_detector_type EosS2
_diffrn_measured_fraction_theta_full 0.979
_diffrn_measured_fraction_theta_max 0.951
_diffrn_measurement_device 'four-circle diffractometer'
_diffrn_measurement_device_type 'SuperNova, Dual, Cu at home/near, EosS2'
_diffrn_measurement_method '\w scans'
_diffrn_radiation_monochromator mirror
_diffrn_radiation_probe x-ray
_diffrn_radiation_type 'Cu K\a'
_diffrn_radiation_wavelength 1.54184
_diffrn_reflns_av_R_equivalents 0.0337
_diffrn_reflns_av_unetI/netI 0.0429
_diffrn_reflns_Laue_measured_fraction_full 0.979
_diffrn_reflns_Laue_measured_fraction_max 0.951
_diffrn_reflns_limit_h_max 12
_diffrn_reflns_limit_h_min -11
_diffrn_reflns_limit_k_max 10
_diffrn_reflns_limit_k_min -12
_diffrn_reflns_limit_l_max 15
_diffrn_reflns_limit_l_min -15
_diffrn_reflns_number 6455
_diffrn_reflns_point_group_measured_fraction_full 0.979
_diffrn_reflns_point_group_measured_fraction_max 0.951
_diffrn_reflns_theta_full 67.684
_diffrn_reflns_theta_max 72.924
_diffrn_reflns_theta_min 3.680
_diffrn_source 'micro-focus sealed X-ray tube'
_diffrn_source_type 'SuperNova (Cu) X-ray Source'
_exptl_absorpt_coefficient_mu 9.061
_exptl_absorpt_correction_T_max 1.000
_exptl_absorpt_correction_T_min 0.649
_exptl_absorpt_correction_type gaussian
_exptl_absorpt_process_details
;
CrysAlisPro 1.171.40.43a (Rigaku Oxford Diffraction, 2019)
Numerical absorption correction based on gaussian integration over
			a multifaceted crystal model
Empirical absorption correction using spherical harmonics,
 implemented in SCALE3 ABSPACK scaling algorithm.
;
_exptl_crystal_colour red
_exptl_crystal_density_diffrn 2.127
_exptl_crystal_description plate
_exptl_crystal_F_000 688
_exptl_crystal_recrystallization_method 'Vapour deposition'
_exptl_crystal_size_max 0.390
_exptl_crystal_size_mid 0.102
_exptl_crystal_size_min 0.028
_refine_diff_density_max 0.751
_refine_diff_density_min -0.733
_refine_diff_density_rms 0.150
_refine_ls_extinction_method none
_refine_ls_goodness_of_fit_ref 1.056
_refine_ls_hydrogen_treatment constr
_refine_ls_matrix_type full
_refine_ls_number_parameters 316
_refine_ls_number_reflns 4261
_refine_ls_number_restraints 0
_refine_ls_restrained_S_all 1.056
_refine_ls_R_factor_all 0.0427
_refine_ls_R_factor_gt 0.0411
_refine_ls_shift/su_max 0.000
_refine_ls_shift/su_mean 0.000
_refine_ls_structure_factor_coef Fsqd
_refine_ls_weighting_details 'w=1/[\s^2^(Fo^2^)+(0.0745P)^2^] where P=(Fo^2^+2Fc^2^)/3'
_refine_ls_weighting_scheme calc
_refine_ls_wR_factor_gt 0.1081
_refine_ls_wR_factor_ref 0.1104
_reflns_Friedel_coverage 0.000
_reflns_number_gt 4011
_reflns_number_total 4261
_reflns_threshold_expression 'I > 2\s(I)'
_cod_data_source_file d0mh01044h2.cif
_cod_data_source_block perylene-TBPA@150K
_cod_depositor_comments 'Adding full bibliography for 1558913--1558914.cif.'
_cod_database_code 1558914
_shelx_shelxl_version_number 2018/3
_shelx_space_group_comment
;
The symmetry employed for this shelxl refinement is uniquely defined
by the following loop, which should always be used as a source of
symmetry information in preference to the above space-group names.
They are only intended as comments.
;
_shelx_estimated_absorpt_t_min 0.126
_shelx_estimated_absorpt_t_max 0.785
_oxdiff_exptl_absorpt_empirical_full_min 0.647
_oxdiff_exptl_absorpt_empirical_full_max 2.489
_oxdiff_exptl_absorpt_empirical_details
;
Empirical correction (ABSPACK) includes:
- Absorption correction using spherical harmonics
- Frame scaling
- Detector area scaling
;

loop_
_space_group_symop_operation_xyz
'x, y, z'
'-x, -y, -z'

loop_
_atom_site_label
_atom_site_type_symbol
_atom_site_fract_x
_atom_site_fract_y
_atom_site_fract_z
_atom_site_U_iso_or_equiv
_atom_site_adp_type
_atom_site_occupancy
_atom_site_site_symmetry_order
_atom_site_calc_flag
_atom_site_refinement_flags_posn
_atom_site_refinement_flags_adp
_atom_site_refinement_flags_occupancy
_atom_site_disorder_assembly
_atom_site_disorder_group
O1 O 0.2354(3) 0.0339(3) 0.5026(2) 0.0340(6) Uani 1 1 d . . . . .
O2 O 0.1230(3) 0.0100(3) 0.3755(2) 0.0273(5) Uani 1 1 d . . . . .
O3 O 0.0405(3) 0.0273(3) 0.2235(2) 0.0323(6) Uani 1 1 d . . . . .
Br1 Br 0.41669(4) 0.25221(4) 0.44508(3) 0.03070(13) Uani 1 1 d . . . . .
Br2 Br 0.44616(4) 0.47229(4) 0.23764(3) 0.03042(13) Uani 1 1 d . . . . .
Br3 Br 0.30168(4) 0.46890(4) 0.03305(3) 0.02877(13) Uani 1 1 d . . . . .
Br4 Br 0.09371(4) 0.26973(4) 0.04960(3) 0.02686(12) Uani 1 1 d . . . . .
C1 C 0.2059(4) 0.0705(4) 0.4163(3) 0.0247(7) Uani 1 1 d . . . . .
C2 C 0.2417(4) 0.1750(3) 0.3340(3) 0.0204(6) Uani 1 1 d . . . . .
C3 C 0.3246(4) 0.2610(4) 0.3318(3) 0.0203(6) Uani 1 1 d . . . . .
C4 C 0.3386(4) 0.3511(3) 0.2422(3) 0.0209(6) Uani 1 1 d . . . . .
C5 C 0.2727(4) 0.3529(3) 0.1564(3) 0.0208(6) Uani 1 1 d . . . . .
C6 C 0.1888(4) 0.2653(4) 0.1604(3) 0.0203(6) Uani 1 1 d . . . . .
C7 C 0.1766(4) 0.1767(3) 0.2498(3) 0.0198(6) Uani 1 1 d . . . . .
C8 C 0.1035(4) 0.0683(4) 0.2739(3) 0.0243(7) Uani 1 1 d . . . . .
C9 C -0.0128(4) 0.4016(3) 0.5892(3) 0.0217(7) Uani 1 1 d . . . . .
C10 C -0.0217(4) 0.3064(4) 0.6752(3) 0.0298(8) Uani 1 1 d . . . . .
H10 H -0.070031 0.240511 0.674091 0.036 Uiso 1 1 calc R U . . .
C11 C 0.0395(5) 0.3055(4) 0.7638(3) 0.0349(9) Uani 1 1 d . . . . .
H11 H 0.031801 0.239306 0.821617 0.042 Uiso 1 1 calc R U . . .
C12 C 0.1095(4) 0.3981(4) 0.7677(3) 0.0342(9) Uani 1 1 d . . . . .
H12 H 0.149881 0.396596 0.828362 0.041 Uiso 1 1 calc R U . . .
C13 C 0.1226(4) 0.4971(4) 0.6819(3) 0.0266(7) Uani 1 1 d . . . . .
C14 C 0.1970(4) 0.5928(5) 0.6838(3) 0.0358(9) Uani 1 1 d . . . . .
H14 H 0.238584 0.591652 0.743748 0.043 Uiso 1 1 calc R U . . .
C15 C 0.2096(4) 0.6867(5) 0.6002(3) 0.0359(9) Uani 1 1 d . . . . .
H15 H 0.259007 0.751297 0.602531 0.043 Uiso 1 1 calc R U . . .
C16 C 0.1497(4) 0.6883(4) 0.5106(3) 0.0311(8) Uani 1 1 d . . . . .
H16 H 0.160032 0.754266 0.452978 0.037 Uiso 1 1 calc R U . . .
C17 C 0.0765(4) 0.5972(4) 0.5037(3) 0.0233(7) Uani 1 1 d . . . . .
C18 C 0.0608(3) 0.4987(4) 0.5913(3) 0.0208(6) Uani 1 1 d . . . . .
C19 C 0.4613(4) -0.0869(3) 0.0926(3) 0.0215(6) Uani 1 1 d . . . . .
C20 C 0.4278(4) -0.1704(4) 0.1824(3) 0.0261(7) Uani 1 1 d . . . . .
H20 H 0.365272 -0.222584 0.181162 0.031 Uiso 1 1 calc R U . . .
C21 C 0.4837(4) -0.1799(4) 0.2749(3) 0.0305(8) Uani 1 1 d . . . . .
H21 H 0.457647 -0.237044 0.335584 0.037 Uiso 1 1 calc R U . . .
C22 C 0.5757(4) -0.1076(4) 0.2784(3) 0.0299(8) Uani 1 1 d . . . . .
H22 H 0.613273 -0.114676 0.341317 0.036 Uiso 1 1 calc R U . . .
C23 C 0.6147(4) -0.0224(4) 0.1884(3) 0.0246(7) Uani 1 1 d . . . . .
C24 C 0.7135(4) 0.0498(4) 0.1906(3) 0.0306(8) Uani 1 1 d . . . . .
H24 H 0.752871 0.041406 0.252714 0.037 Uiso 1 1 calc R U . . .
C25 C 0.7516(4) 0.1314(4) 0.1028(3) 0.0339(8) Uani 1 1 d . . . . .
H25 H 0.817643 0.179573 0.104144 0.041 Uiso 1 1 calc R U . . .
C26 C 0.6939(4) 0.1442(4) 0.0110(3) 0.0284(8) Uani 1 1 d . . . . .
H26 H 0.721437 0.201751 -0.048891 0.034 Uiso 1 1 calc R U . . .
C27 C 0.5978(4) 0.0754(4) 0.0047(3) 0.0226(7) Uani 1 1 d . . . . .
C28 C 0.5571(4) -0.0103(3) 0.0947(3) 0.0209(6) Uani 1 1 d . . . . .

loop_
_atom_site_aniso_label
_atom_site_aniso_U_11
_atom_site_aniso_U_22
_atom_site_aniso_U_33
_atom_site_aniso_U_23
_atom_site_aniso_U_13
_atom_site_aniso_U_12
O1 0.0383(15) 0.0351(14) 0.0264(13) 0.0113(11) -0.0081(11) -0.0131(12)
O2 0.0291(13) 0.0264(12) 0.0286(12) 0.0100(10) -0.0053(10) -0.0164(11)
O3 0.0306(13) 0.0348(14) 0.0395(14) 0.0035(11) -0.0106(11) -0.0205(12)
Br1 0.0281(2) 0.0428(2) 0.0252(2) 0.00112(16) -0.01106(16) -0.01434(18)
Br2 0.0288(2) 0.0293(2) 0.0394(2) 0.00121(16) -0.00673(16) -0.01937(17)
Br3 0.0330(2) 0.0266(2) 0.0256(2) 0.00991(14) -0.00398(15) -0.01414(17)
Br4 0.0275(2) 0.0333(2) 0.0228(2) 0.00271(15) -0.01007(15) -0.01223(17)
C1 0.0238(17) 0.0232(16) 0.0242(16) 0.0037(13) -0.0021(13) -0.0089(14)
C2 0.0179(15) 0.0195(15) 0.0187(14) 0.0028(12) 0.0000(12) -0.0049(13)
C3 0.0185(15) 0.0217(15) 0.0196(14) -0.0004(11) -0.0055(12) -0.0053(13)
C4 0.0168(14) 0.0178(14) 0.0284(16) -0.0005(12) -0.0021(12) -0.0092(13)
C5 0.0201(16) 0.0160(14) 0.0198(14) 0.0027(11) 0.0019(12) -0.0048(13)
C6 0.0189(15) 0.0228(16) 0.0185(14) 0.0020(12) -0.0043(12) -0.0074(13)
C7 0.0182(15) 0.0174(14) 0.0230(15) 0.0022(12) -0.0035(12) -0.0071(13)
C8 0.0230(16) 0.0212(16) 0.0284(17) 0.0034(13) -0.0041(13) -0.0103(14)
C9 0.0189(16) 0.0188(15) 0.0233(15) 0.0004(12) -0.0010(12) -0.0055(13)
C10 0.036(2) 0.0229(17) 0.0276(17) 0.0059(13) -0.0038(14) -0.0114(15)
C11 0.041(2) 0.0260(18) 0.0242(17) 0.0058(14) -0.0058(15) 0.0007(17)
C12 0.0307(19) 0.038(2) 0.0232(17) -0.0005(15) -0.0090(14) 0.0022(17)
C13 0.0173(15) 0.0308(18) 0.0269(17) -0.0023(14) -0.0049(13) -0.0030(14)
C14 0.0216(17) 0.053(2) 0.035(2) -0.0109(17) -0.0090(15) -0.0111(17)
C15 0.0243(18) 0.045(2) 0.043(2) -0.0121(17) -0.0035(16) -0.0198(18)
C16 0.0261(18) 0.0326(19) 0.0358(19) -0.0014(15) -0.0009(15) -0.0170(16)
C17 0.0180(15) 0.0219(15) 0.0259(16) 0.0001(12) -0.0006(12) -0.0062(13)
C18 0.0146(15) 0.0238(16) 0.0199(15) -0.0013(12) -0.0009(12) -0.0043(13)
C19 0.0179(15) 0.0156(14) 0.0268(16) -0.0014(12) -0.0026(12) -0.0032(12)
C20 0.0264(17) 0.0204(15) 0.0308(18) 0.0023(13) -0.0065(14) -0.0087(14)
C21 0.034(2) 0.0252(17) 0.0259(17) 0.0034(13) -0.0055(14) -0.0057(15)
C22 0.0288(19) 0.0287(18) 0.0249(17) 0.0000(14) -0.0069(14) -0.0019(15)
C23 0.0198(16) 0.0225(16) 0.0265(17) -0.0041(13) -0.0067(13) -0.0003(13)
C24 0.0228(17) 0.036(2) 0.0341(19) -0.0043(15) -0.0113(14) -0.0077(15)
C25 0.031(2) 0.038(2) 0.039(2) -0.0062(16) -0.0084(16) -0.0188(17)
C26 0.0280(18) 0.0276(18) 0.0335(19) 0.0018(14) -0.0068(15) -0.0158(15)
C27 0.0204(16) 0.0198(15) 0.0265(16) -0.0030(12) -0.0038(13) -0.0070(13)
C28 0.0185(15) 0.0187(14) 0.0237(15) -0.0007(12) -0.0052(12) -0.0046(13)

loop_
_atom_type_symbol
_atom_type_description
_atom_type_scat_dispersion_real
_atom_type_scat_dispersion_imag
_atom_type_scat_source
C C 0.0181 0.0091 'International Tables Vol C Tables 4.2.6.8 and 6.1.1.4'
H H 0.0000 0.0000 'International Tables Vol C Tables 4.2.6.8 and 6.1.1.4'
O O 0.0492 0.0322 'International Tables Vol C Tables 4.2.6.8 and 6.1.1.4'
Br Br -0.6763 1.2805 'International Tables Vol C Tables 4.2.6.8 and 6.1.1.4'

loop_
_exptl_crystal_face_index_h
_exptl_crystal_face_index_k
_exptl_crystal_face_index_l
_exptl_crystal_face_perp_dist
0 -1 -1 0.1545
-1 1 1 0.1851
1 1 0 0.0494
-1 -1 0 0.0330
1 0 1 0.0208
-1 0 -1 0.0068

loop_
_geom_angle_atom_site_label_1
_geom_angle_atom_site_label_2
_geom_angle_atom_site_label_3
_geom_angle
_geom_angle_site_symmetry_1
_geom_angle_site_symmetry_3
_geom_angle_publ_flag
C8 O2 C1 110.4(3) . . ?
O1 C1 O2 120.7(3) . . ?
O1 C1 C2 132.4(4) . . ?
O2 C1 C2 106.9(3) . . ?
C7 C2 C3 121.3(3) . . ?
C7 C2 C1 107.9(3) . . ?
C3 C2 C1 130.8(3) . . ?
C2 C3 C4 117.8(3) . . ?
C2 C3 Br1 120.4(2) . . ?
C4 C3 Br1 121.8(3) . . ?
C3 C4 C5 120.9(3) . . ?
C3 C4 Br2 119.2(3) . . ?
C5 C4 Br2 119.9(2) . . ?
C4 C5 C6 120.4(3) . . ?
C4 C5 Br3 119.9(2) . . ?
C6 C5 Br3 119.7(2) . . ?
C7 C6 C5 117.8(3) . . ?
C7 C6 Br4 120.8(3) . . ?
C5 C6 Br4 121.4(2) . . ?
C2 C7 C6 121.8(3) . . ?
C2 C7 C8 108.0(3) . . ?
C6 C7 C8 130.2(3) . . ?
O3 C8 O2 120.9(3) . . ?
O3 C8 C7 132.3(3) . . ?
O2 C8 C7 106.7(3) . . ?
C10 C9 C18 118.8(3) . . ?
C10 C9 C17 121.5(3) . 2_566 ?
C18 C9 C17 119.7(3) . 2_566 ?
C9 C10 C11 121.3(4) . . ?
C9 C10 H10 119.3 . . ?
C11 C10 H10 119.3 . . ?
C12 C11 C10 120.8(4) . . ?
C12 C11 H11 119.6 . . ?
C10 C11 H11 119.6 . . ?
C11 C12 C13 120.4(4) . . ?
C11 C12 H12 119.8 . . ?
C13 C12 H12 119.8 . . ?
C14 C13 C12 121.1(4) . . ?
C14 C13 C18 119.6(3) . . ?
C12 C13 C18 119.3(4) . . ?
C15 C14 C13 120.4(4) . . ?
C15 C14 H14 119.8 . . ?
C13 C14 H14 119.8 . . ?
C14 C15 C16 120.2(4) . . ?
C14 C15 H15 119.9 . . ?
C16 C15 H15 119.9 . . ?
C17 C16 C15 122.1(4) . . ?
C17 C16 H16 119.0 . . ?
C15 C16 H16 119.0 . . ?
C16 C17 C18 118.5(3) . . ?
C16 C17 C9 122.5(3) . 2_566 ?
C18 C17 C9 118.9(3) . 2_566 ?
C9 C18 C13 119.5(3) . . ?
C9 C18 C17 121.4(3) . . ?
C13 C18 C17 119.1(3) . . ?
C20 C19 C28 118.6(3) . . ?
C20 C19 C27 122.1(3) . 2_655 ?
C28 C19 C27 119.2(3) . 2_655 ?
C19 C20 C21 121.7(3) . . ?
C19 C20 H20 119.1 . . ?
C21 C20 H20 119.1 . . ?
C22 C21 C20 120.4(3) . . ?
C22 C21 H21 119.8 . . ?
C20 C21 H21 119.8 . . ?
C21 C22 C23 120.0(3) . . ?
C21 C22 H22 120.0 . . ?
C23 C22 H22 120.0 . . ?
C22 C23 C24 120.1(3) . . ?
C22 C23 C28 120.1(3) . . ?
C24 C23 C28 119.8(3) . . ?
C25 C24 C23 119.8(4) . . ?
C25 C24 H24 120.1 . . ?
C23 C24 H24 120.1 . . ?
C24 C25 C26 120.4(4) . . ?
C24 C25 H25 119.8 . . ?
C26 C25 H25 119.8 . . ?
C27 C26 C25 122.0(3) . . ?
C27 C26 H26 119.0 . . ?
C25 C26 H26 119.0 . . ?
C26 C27 C28 118.6(3) . . ?
C26 C27 C19 122.1(3) . 2_655 ?
C28 C27 C19 119.3(3) . 2_655 ?
C27 C28 C23 119.4(3) . . ?
C27 C28 C19 121.5(3) . . ?
C23 C28 C19 119.1(3) . . ?

loop_
_geom_bond_atom_site_label_1
_geom_bond_atom_site_label_2
_geom_bond_distance
_geom_bond_site_symmetry_2
_geom_bond_publ_flag
O1 C1 1.194(4) . ?
O2 C8 1.393(4) . ?
O2 C1 1.397(4) . ?
O3 C8 1.186(4) . ?
Br1 C3 1.872(3) . ?
Br2 C4 1.875(3) . ?
Br3 C5 1.881(3) . ?
Br4 C6 1.874(3) . ?
C1 C2 1.477(4) . ?
C2 C7 1.379(5) . ?
C2 C3 1.387(5) . ?
C3 C4 1.394(5) . ?
C4 C5 1.402(5) . ?
C5 C6 1.404(5) . ?
C6 C7 1.380(4) . ?
C7 C8 1.482(4) . ?
C9 C10 1.389(5) . ?
C9 C18 1.419(5) . ?
C9 C17 1.469(5) 2_566 ?
C10 C11 1.403(6) . ?
C10 H10 0.9500 . ?
C11 C12 1.358(6) . ?
C11 H11 0.9500 . ?
C12 C13 1.417(5) . ?
C12 H12 0.9500 . ?
C13 C14 1.413(6) . ?
C13 C18 1.429(5) . ?
C14 C15 1.363(6) . ?
C14 H14 0.9500 . ?
C15 C16 1.406(6) . ?
C15 H15 0.9500 . ?
C16 C17 1.378(5) . ?
C16 H16 0.9500 . ?
C17 C18 1.432(5) . ?
C19 C20 1.387(5) . ?
C19 C28 1.429(5) . ?
C19 C27 1.474(5) 2_655 ?
C20 C21 1.401(5) . ?
C20 H20 0.9500 . ?
C21 C22 1.368(6) . ?
C21 H21 0.9500 . ?
C22 C23 1.413(5) . ?
C22 H22 0.9500 . ?
C23 C24 1.422(5) . ?
C23 C28 1.422(5) . ?
C24 C25 1.369(6) . ?
C24 H24 0.9500 . ?
C25 C26 1.400(5) . ?
C25 H25 0.9500 . ?
C26 C27 1.386(5) . ?
C26 H26 0.9500 . ?
C27 C28 1.421(5) . ?

loop_
_geom_torsion_atom_site_label_1
_geom_torsion_atom_site_label_2
_geom_torsion_atom_site_label_3
_geom_torsion_atom_site_label_4
_geom_torsion
_geom_torsion_site_symmetry_1
_geom_torsion_site_symmetry_2
_geom_torsion_site_symmetry_3
_geom_torsion_site_symmetry_4
_geom_torsion_publ_flag
C8 O2 C1 O1 -179.6(3) . . . . ?
C8 O2 C1 C2 0.0(4) . . . . ?
O1 C1 C2 C7 -178.9(4) . . . . ?
O2 C1 C2 C7 1.7(4) . . . . ?
O1 C1 C2 C3 1.5(7) . . . . ?
O2 C1 C2 C3 -177.9(3) . . . . ?
C7 C2 C3 C4 0.8(5) . . . . ?
C1 C2 C3 C4 -179.6(3) . . . . ?
C7 C2 C3 Br1 -178.0(2) . . . . ?
C1 C2 C3 Br1 1.5(5) . . . . ?
C2 C3 C4 C5 -0.9(5) . . . . ?
Br1 C3 C4 C5 178.0(2) . . . . ?
C2 C3 C4 Br2 178.6(2) . . . . ?
Br1 C3 C4 Br2 -2.5(4) . . . . ?
C3 C4 C5 C6 1.2(5) . . . . ?
Br2 C4 C5 C6 -178.4(2) . . . . ?
C3 C4 C5 Br3 -177.0(2) . . . . ?
Br2 C4 C5 Br3 3.5(4) . . . . ?
C4 C5 C6 C7 -1.3(5) . . . . ?
Br3 C5 C6 C7 176.8(2) . . . . ?
C4 C5 C6 Br4 177.9(2) . . . . ?
Br3 C5 C6 Br4 -4.0(4) . . . . ?
C3 C2 C7 C6 -1.1(5) . . . . ?
C1 C2 C7 C6 179.3(3) . . . . ?
C3 C2 C7 C8 177.1(3) . . . . ?
C1 C2 C7 C8 -2.5(4) . . . . ?
C5 C6 C7 C2 1.3(5) . . . . ?
Br4 C6 C7 C2 -177.9(2) . . . . ?
C5 C6 C7 C8 -176.5(3) . . . . ?
Br4 C6 C7 C8 4.4(5) . . . . ?
C1 O2 C8 O3 177.3(3) . . . . ?
C1 O2 C8 C7 -1.5(4) . . . . ?
C2 C7 C8 O3 -176.0(4) . . . . ?
C6 C7 C8 O3 1.9(7) . . . . ?
C2 C7 C8 O2 2.5(4) . . . . ?
C6 C7 C8 O2 -179.5(3) . . . . ?
C18 C9 C10 C11 0.5(5) . . . . ?
C17 C9 C10 C11 179.9(3) 2_566 . . . ?
C9 C10 C11 C12 -0.1(6) . . . . ?
C10 C11 C12 C13 -0.3(6) . . . . ?
C11 C12 C13 C14 -179.0(4) . . . . ?
C11 C12 C13 C18 0.2(5) . . . . ?
C12 C13 C14 C15 179.5(4) . . . . ?
C18 C13 C14 C15 0.3(6) . . . . ?
C13 C14 C15 C16 -0.6(6) . . . . ?
C14 C15 C16 C17 0.3(6) . . . . ?
C15 C16 C17 C18 0.4(5) . . . . ?
C15 C16 C17 C9 179.7(3) . . . 2_566 ?
C10 C9 C18 C13 -0.6(5) . . . . ?
C17 C9 C18 C13 -180.0(3) 2_566 . . . ?
C10 C9 C18 C17 178.5(3) . . . . ?
C17 C9 C18 C17 -0.9(5) 2_566 . . . ?
C14 C13 C18 C9 179.5(3) . . . . ?
C12 C13 C18 C9 0.2(5) . . . . ?
C14 C13 C18 C17 0.3(5) . . . . ?
C12 C13 C18 C17 -178.9(3) . . . . ?
C16 C17 C18 C9 -179.8(3) . . . . ?
C9 C17 C18 C9 0.9(5) 2_566 . . . ?
C16 C17 C18 C13 -0.6(5) . . . . ?
C9 C17 C18 C13 180.0(3) 2_566 . . . ?
C28 C19 C20 C21 0.8(5) . . . . ?
C27 C19 C20 C21 -179.6(3) 2_655 . . . ?
C19 C20 C21 C22 -0.9(5) . . . . ?
C20 C21 C22 C23 0.1(5) . . . . ?
C21 C22 C23 C24 -178.3(3) . . . . ?
C21 C22 C23 C28 0.7(5) . . . . ?
C22 C23 C24 C25 179.5(3) . . . . ?
C28 C23 C24 C25 0.5(5) . . . . ?
C23 C24 C25 C26 0.0(6) . . . . ?
C24 C25 C26 C27 -0.3(6) . . . . ?
C25 C26 C27 C28 0.1(5) . . . . ?
C25 C26 C27 C19 -179.0(3) . . . 2_655 ?
C26 C27 C28 C23 0.5(5) . . . . ?
C19 C27 C28 C23 179.6(3) 2_655 . . . ?
C26 C27 C28 C19 -178.5(3) . . . . ?
C19 C27 C28 C19 0.6(5) 2_655 . . . ?
C22 C23 C28 C27 -179.8(3) . . . . ?
C24 C23 C28 C27 -0.7(5) . . . . ?
C22 C23 C28 C19 -0.8(5) . . . . ?
C24 C23 C28 C19 178.2(3) . . . . ?
C20 C19 C28 C27 179.0(3) . . . . ?
C27 C19 C28 C27 -0.6(5) 2_655 . . . ?
C20 C19 C28 C23 0.0(5) . . . . ?
C27 C19 C28 C23 -179.6(3) 2_655 . . . ?

loop_
_exptl_oxdiff_crystal_face_indexfrac_h
_exptl_oxdiff_crystal_face_indexfrac_k
_exptl_oxdiff_crystal_face_indexfrac_l
_exptl_oxdiff_crystal_face_x
_exptl_oxdiff_crystal_face_y
_exptl_oxdiff_crystal_face_z
0.0009 -0.9991 -0.9994 0.0970 -0.0526 0.1804
-1.0000 0.9995 0.9988 0.0040 0.0692 -0.3189
0.9989 0.9987 0.0009 -0.1473 0.1127 0.0475
-0.9989 -0.9987 -0.0009 0.1473 -0.1127 -0.0475
0.9984 -0.0005 0.9996 -0.1518 -0.0931 0.0491
-0.9984 0.0005 -0.9996 0.1518 0.0931 -0.0491
